data_1506809
loop_
_publ_author_name
'Nagashima, Hideaki'
'Inoue, Hidenari'
'Yoshioka, Naoki'

_publ_section_title
;
 An Ideal One-Dimensional Antiferromagnetic Spin System Observed in
 Hydrogen-Bonded Naphth[2,3-d]imidazol-2-yl Nitronyl Nitroxide Crystal:
 The Role of the Hydrogen Bond.
;
_journal_issue 20
_journal_name_full 'The journal of physical chemistry. B'
_journal_page_first 6144
_journal_page_last 6151
_journal_paper_doi 10.1021/jp035849r
_journal_volume 108
_journal_year 2004
_chemical_formula_moiety 'C18 H19 N4 O2 '
_chemical_formula_sum 'C18 H19 N4 O2'
_chemical_formula_weight 323.37
_chemical_melting_point 502.5(5)
_space_group_IT_number 29
_symmetry_cell_setting orthorhombic
_symmetry_Int_Tables_number 29
_symmetry_space_group_name_Hall 'P 2c -2ac'
_symmetry_space_group_name_H-M 'P c a 21'
_cell_angle_alpha 90
_cell_angle_beta 90
_cell_angle_gamma 90
_cell_formula_units_Z 4
_cell_length_a 13.515(3)
_cell_length_b 11.858(3)
_cell_length_c 10.593(3)
_cell_measurement_reflns_used 25
_cell_measurement_temperature 297.2
_cell_measurement_theta_max 12.0
_cell_measurement_theta_min 10.5
_cell_volume 1697.6(7)
_computing_cell_refinement WinAFC
_computing_data_collection WinAFC
_computing_data_reduction 'teXsan Ver. 1.11'
_computing_molecular_graphics ORTEP
_computing_publication_material 'teXsan Ver. 1.11'
_computing_structure_refinement SHELXL97
_computing_structure_solution SIR92
_diffrn_measurement_device_type 'Rigaku AFC7R'
_diffrn_measurement_method \q-2\q
_diffrn_radiation_type 'Mo K\a'
_diffrn_radiation_wavelength 0.71073
_diffrn_reflns_av_R_equivalents 0.0453
_diffrn_reflns_limit_h_max 18
_diffrn_reflns_limit_h_min -18
_diffrn_reflns_limit_k_max 16
_diffrn_reflns_limit_k_min -16
_diffrn_reflns_limit_l_max 14
_diffrn_reflns_limit_l_min -14
_diffrn_reflns_number 7114
_diffrn_reflns_theta_max 32.5
_diffrn_reflns_theta_min 2.5
_diffrn_standards_decay_% 0.79
_diffrn_standards_interval_count 150
_diffrn_standards_number 3
_exptl_absorpt_coefficient_mu 0.085
_exptl_absorpt_correction_T_max 0.983
_exptl_absorpt_correction_T_min 0.967
_exptl_absorpt_correction_type psi-scan
_exptl_absorpt_process_details '(North, Phillips & Mathews, 1968)'
_exptl_crystal_colour 'dark green'
_exptl_crystal_density_diffrn 1.265
_exptl_crystal_density_method 'not measured'
_exptl_crystal_description needle
_exptl_crystal_size_max 0.55
_exptl_crystal_size_mid 0.2
_exptl_crystal_size_min 0.2
_refine_diff_density_max 0.14
_refine_diff_density_min -0.19
_refine_ls_extinction_method none
_refine_ls_goodness_of_fit_ref 0.83
_refine_ls_hydrogen_treatment refall
_refine_ls_number_parameters 293
_refine_ls_number_reflns 3103
_refine_ls_R_factor_gt 0.041
_refine_ls_shift/su_max 0.0000
_refine_ls_structure_factor_coef Fsqd
_refine_ls_weighting_details 'w = 1/[\s^2^(Fo^2^) + (0.0275P)^2^+0.0000P] where P=(Fo^2^+2Fc^2^)/3'
_refine_ls_weighting_scheme calc
_refine_ls_wR_factor_ref 0.082
_reflns_number_gt 1407
_reflns_number_total 3103
_reflns_threshold_expression >2.0sigma(I)
_cod_data_source_file jp035849rsi20040223_111315.cif
_cod_data_source_block NIm-NN(2004.2.4)
_cod_depositor_comments
;
The following automatic conversions were performed:

'_chemical_melting_point' value '502-503' was changed to '502.5(5)' -
the average value was taken and precision was estimated.

Automatic conversion script
Id: cif_fix_values 1715 2011-07-08 13:25:40Z adriana 
;
_cod_original_cell_volume 1697.6(8)
_cod_original_sg_symbol_H-M 'P c a 21     '
_cod_original_formula_sum 'C18 H19 N4 O2 '
_cod_database_code 1506809

loop_
_symmetry_equiv_pos_as_xyz
x,y,z
-x,-y,1/2+z
1/2-x,y,1/2+z
1/2+x,-y,z

loop_
_atom_site_label
_atom_site_type_symbol
_atom_site_fract_x
_atom_site_fract_y
_atom_site_fract_z
_atom_site_U_iso_or_equiv
_atom_site_adp_type
_atom_site_occupancy
_atom_site_calc_flag
O1 O 0.9059(1) 0.0868(2) 0.4043(2) 0.0505(5) Uani 1.00 d
O2 O 0.7824(2) -0.0049(2) 0.0113(2) 0.0647(7) Uani 1.00 d
N3 N 0.8837(2) 0.0323(2) 0.3051(2) 0.0354(5) Uani 1.00 d
N4 N 0.8231(2) -0.0134(2) 0.1192(2) 0.0403(5) Uani 1.00 d
N5 N 0.7321(2) 0.2126(2) 0.0934(2) 0.0322(5) Uani 1.00 d
N6 N 0.7662(2) 0.2418(2) 0.2996(2) 0.0367(5) Uani 1.00 d
C7 C 0.8273(2) 0.0675(2) 0.2079(2) 0.0314(5) Uani 1.00 d
C8 C 0.9320(2) -0.0789(2) 0.2732(2) 0.0406(6) Uani 1.00 d
C9 C 0.8604(2) -0.1236(2) 0.1714(3) 0.0430(7) Uani 1.00 d
C10 C 0.9397(4) -0.1505(4) 0.3916(4) 0.078(1) Uani 1.00 d
C11 C 1.0346(2) -0.0476(4) 0.2228(4) 0.0665(10) Uani 1.00 d
C12 C 0.7695(3) -0.1833(3) 0.2255(4) 0.068(1) Uani 1.00 d
C13 C 0.9065(3) -0.1922(3) 0.0666(4) 0.0592(10) Uani 1.00 d
C14 C 0.7764(2) 0.1749(2) 0.2017(2) 0.0291(5) Uani 1.00 d
C15 C 0.6880(2) 0.3148(2) 0.1239(2) 0.0298(5) Uani 1.00 d
C16 C 0.7102(2) 0.3311(2) 0.2538(2) 0.0330(6) Uani 1.00 d
C17 C 0.6760(2) 0.4259(2) 0.3151(3) 0.0440(7) Uani 1.00 d
C18 C 0.6182(2) 0.5037(2) 0.2488(2) 0.0380(6) Uani 1.00 d
C19 C 0.5953(2) 0.4848(2) 0.1182(2) 0.0353(6) Uani 1.00 d
C20 C 0.6317(2) 0.3888(2) 0.0557(2) 0.0364(6) Uani 1.00 d
C21 C 0.5791(2) 0.6017(2) 0.3081(3) 0.0502(8) Uani 1.00 d
C22 C 0.5189(3) 0.6740(3) 0.2461(3) 0.0556(8) Uani 1.00 d
C23 C 0.4947(3) 0.6546(3) 0.1191(3) 0.0555(8) Uani 1.00 d
C24 C 0.5328(2) 0.5650(2) 0.0567(3) 0.0509(8) Uani 1.00 d
H5 H 0.732(2) 0.182(2) 0.021(3) 0.0585(1) Uiso 1.00 d
H10A H 0.998(3) -0.117(3) 0.449(4) 0.1204(2) Uiso 1.00 d
H10B H 0.964(3) -0.228(4) 0.369(4) 0.1230(2) Uiso 1.00 d
H10C H 0.871(3) -0.146(3) 0.435(4) 0.1183(2) Uiso 1.00 d
H11A H 1.077(3) 0.003(4) 0.281(4) 0.1191(2) Uiso 1.00 d
H11B H 1.028(4) 0.001(5) 0.137(5) 0.1738(3) Uiso 1.00 d
H11C H 1.068(3) -0.119(3) 0.199(4) 0.1018(2) Uiso 1.00 d
H12A H 0.735(2) -0.137(2) 0.305(3) 0.0722(1) Uiso 1.00 d
H12B H 0.791(2) -0.263(2) 0.262(3) 0.0760(1) Uiso 1.00 d
H12C H 0.727(3) -0.201(3) 0.150(4) 0.0913(2) Uiso 1.00 d
H13A H 0.959(2) -0.144(2) 0.025(3) 0.0616(1) Uiso 1.00 d
H13B H 0.849(3) -0.213(3) 0.000(4) 0.1196(2) Uiso 1.00 d
H13C H 0.933(3) -0.252(3) 0.101(4) 0.0930(2) Uiso 1.00 d
H17 H 0.689(2) 0.436(2) 0.402(3) 0.0541(1) Uiso 1.00 d
H20 H 0.619(2) 0.374(2) -0.037(2) 0.04562(9) Uiso 1.00 d
H21 H 0.596(2) 0.617(2) 0.399(3) 0.0792(1) Uiso 1.00 d
H22 H 0.490(2) 0.744(2) 0.292(2) 0.0528(1) Uiso 1.00 d
H23 H 0.451(2) 0.704(2) 0.077(3) 0.0796(1) Uiso 1.00 d
H24 H 0.520(2) 0.545(2) -0.032(3) 0.0694(1) Uiso 1.00 d

loop_
_atom_site_aniso_label
_atom_site_aniso_U_11
_atom_site_aniso_U_22
_atom_site_aniso_U_33
_atom_site_aniso_U_12
_atom_site_aniso_U_13
_atom_site_aniso_U_23
O1 0.059(1) 0.053(1) 0.038(1) 0.009(1) -0.012(1) -0.0081(10)
O2 0.088(2) 0.059(1) 0.047(1) 0.025(1) -0.029(1) -0.021(1)
N3 0.039(1) 0.038(1) 0.029(1) 0.004(1) 0.001(1) -0.003(1)
N4 0.045(1) 0.040(1) 0.036(1) 0.011(1) -0.006(1) -0.009(1)
N5 0.038(1) 0.034(1) 0.024(1) 0.0046(10) -0.0004(10) -0.0065(9)
N6 0.045(1) 0.034(1) 0.031(1) 0.008(1) -0.007(1) -0.0067(10)
C7 0.031(1) 0.036(1) 0.027(1) 0.002(1) 0.002(1) -0.005(1)
C8 0.049(2) 0.039(1) 0.033(1) 0.016(1) 0.000(1) -0.002(1)
C9 0.050(2) 0.035(1) 0.044(2) 0.012(1) 0.006(1) -0.006(1)
C10 0.126(4) 0.053(2) 0.054(2) 0.035(3) -0.013(3) 0.012(2)
C11 0.038(2) 0.083(2) 0.079(3) 0.015(2) -0.001(2) -0.020(2)
C12 0.072(3) 0.050(2) 0.082(3) -0.013(2) 0.012(2) 0.000(2)
C13 0.075(3) 0.046(2) 0.057(2) 0.021(2) 0.005(2) -0.014(2)
C14 0.030(1) 0.028(1) 0.029(1) 0.000(1) -0.001(1) -0.004(1)
C15 0.033(1) 0.029(1) 0.027(1) 0.001(1) 0.002(1) -0.004(1)
C16 0.039(1) 0.032(1) 0.029(1) 0.002(1) -0.003(1) -0.005(1)
C17 0.056(2) 0.045(2) 0.031(1) 0.011(1) -0.010(1) -0.016(1)
C18 0.041(2) 0.033(1) 0.040(1) 0.006(1) 0.002(1) -0.005(1)
C19 0.037(1) 0.033(1) 0.036(1) 0.002(1) 0.003(1) 0.005(1)
C20 0.041(2) 0.042(1) 0.026(1) 0.005(1) -0.001(1) -0.001(1)
C21 0.061(2) 0.037(1) 0.053(2) 0.011(1) 0.003(2) -0.015(1)
C22 0.066(2) 0.036(2) 0.065(2) 0.012(2) 0.016(2) -0.002(2)
C23 0.063(2) 0.045(2) 0.058(2) 0.018(2) 0.011(2) 0.015(2)
C24 0.063(2) 0.043(2) 0.047(2) 0.013(2) 0.003(2) 0.009(2)

loop_
_atom_type_symbol
_atom_type_description
_atom_type_scat_dispersion_real
_atom_type_scat_dispersion_imag
_atom_type_scat_source
C C 0.003 0.002
;International Tables for Crystallography
(1992, Vol. C)
;
H H 0.000 0.000
;International Tables for Crystallography
(1992, Vol. C)
;
N N 0.006 0.003
;International Tables for Crystallography
(1992, Vol. C)
;
O O 0.011 0.006
;International Tables for Crystallography
(1992, Vol. C)
;

loop_
_geom_angle_atom_site_label_1
_geom_angle_atom_site_label_2
_geom_angle_atom_site_label_3
_geom_angle
_geom_angle_publ_flag
O1 N3 C7 127.5(2) yes
O1 N3 C8 121.8(2) yes
C7 N3 C8 110.1(2) yes
O2 N4 C7 126.2(2) yes
O2 N4 C9 122.9(2) yes
C7 N4 C9 110.4(2) yes
C14 N5 C15 106.1(2) yes
C14 N5 H5 128(2) no
C15 N5 H5 126(2) no
C14 N6 C16 104.0(2) yes
N3 C7 N4 109.7(2) yes
N3 C7 C14 125.1(2) yes
N4 C7 C14 125.1(2) yes
N3 C8 C9 100.7(2) yes
N3 C8 C10 109.5(2) yes
N3 C8 C11 105.0(2) yes
C9 C8 C10 115.3(3) yes
C9 C8 C11 114.0(3) yes
C10 C8 C11 111.2(3) yes
N4 C9 C8 99.7(2) yes
N4 C9 C12 105.7(2) yes
N4 C9 C13 109.6(2) yes
C8 C9 C12 113.6(3) yes
C8 C9 C13 116.1(3) yes
C12 C9 C13 110.9(3) yes
C8 C10 H10A 108(2) no
C8 C10 H10B 110(2) no
C8 C10 H10C 106(2) no
H10A C10 H10B 104(3) no
H10A C10 H10C 113(3) no
H10B C10 H10C 116(3) no
C8 C11 H11A 116(2) no
C8 C11 H11B 111(3) no
C8 C11 H11C 107(2) no
H11A C11 H11B 104(4) no
H11A C11 H11C 113(3) no
H11B C11 H11C 106(4) no
C9 C12 H12A 113(1) no
C9 C12 H12B 109(2) no
C9 C12 H12C 105(2) no
H12A C12 H12B 106(2) no
H12A C12 H12C 118(3) no
H12B C12 H12C 105(3) no
C9 C13 H13A 108(2) no
C9 C13 H13B 108(2) no
C9 C13 H13C 107(3) no
H13A C13 H13B 110(3) no
H13A C13 H13C 111(3) no
H13B C13 H13C 113(3) no
N5 C14 N6 114.8(2) yes
N5 C14 C7 122.2(2) yes
N6 C14 C7 123.0(2) yes
N5 C15 C16 104.7(2) yes
N5 C15 C20 132.5(2) yes
C16 C15 C20 122.7(2) yes
N6 C16 C15 110.4(2) yes
N6 C16 C17 129.8(2) yes
C15 C16 C17 119.8(2) yes
C16 C17 C18 119.3(2) yes
C16 C17 H17 120(1) no
C18 C17 H17 121(1) no
C17 C18 C19 120.1(2) yes
C17 C18 C21 121.7(2) yes
C19 C18 C21 118.2(2) yes
C18 C19 C20 120.3(2) yes
C18 C19 C24 117.6(2) yes
C20 C19 C24 122.0(2) yes
C15 C20 C19 117.7(2) yes
C15 C20 H20 120(1) no
C19 C20 H20 122(1) no
C18 C21 C22 121.8(3) yes
C18 C21 H21 119(2) no
C22 C21 H21 119(2) no
C21 C22 C23 120.1(3) yes
C21 C22 H22 120(1) no
C23 C22 H22 120(1) no
C22 C23 C24 120.5(3) yes
C22 C23 H23 120(2) no
C24 C23 H23 119(2) no
C19 C24 C23 121.7(3) yes
C19 C24 H24 113(2) no
C23 C24 H24 126(2) no

loop_
_geom_bond_atom_site_label_1
_geom_bond_atom_site_label_2
_geom_bond_distance
_geom_bond_publ_flag
O1 N3 1.270(3) yes
O2 N4 1.273(3) yes
N3 C7 1.346(3) yes
N3 C8 1.510(3) yes
N4 C7 1.344(3) yes
N4 C9 1.505(3) yes
N5 C14 1.369(3) yes
N5 C15 1.387(3) yes
N5 H5 0.85(3) no
N6 C14 1.313(3) yes
N6 C16 1.389(3) yes
C7 C14 1.450(3) yes
C8 C9 1.543(4) yes
C8 C10 1.519(5) yes
C8 C11 1.531(4) yes
C9 C12 1.530(5) yes
C9 C13 1.510(5) yes
C10 H10A 1.07(4) no
C10 H10B 1.01(4) no
C10 H10C 1.04(4) no
C11 H11A 1.04(4) no
C11 H11B 1.08(6) no
C11 H11C 0.99(4) no
C12 H12A 1.11(3) no
C12 H12B 1.06(3) no
C12 H12C 1.01(4) no
C13 H13A 1.02(3) no
C13 H13B 1.08(4) no
C13 H13C 0.87(4) no
C15 C16 1.421(3) yes
C15 C20 1.368(3) yes
C16 C17 1.378(4) yes
C17 C18 1.398(4) yes
C17 H17 0.94(3) no
C18 C19 1.435(3) yes
C18 C21 1.423(4) yes
C19 C20 1.406(4) yes
C19 C24 1.429(4) yes
C20 H20 1.01(3) no
C21 C22 1.352(4) yes
C21 H21 1.00(4) no
C22 C23 1.403(5) yes
C22 H22 1.04(3) no
C23 C24 1.354(4) yes
C23 H23 0.94(3) no
C24 H24 0.99(3) no

loop_
_geom_hbond_atom_site_label_D
_geom_hbond_atom_site_label_H
_geom_hbond_atom_site_label_A
_geom_hbond_distance_DH
_geom_hbond_distance_HA
_geom_hbond_distance_DA
_geom_hbond_angle_DHA
_geom_hbond_site_symmetry_A
N5 H5 O2 0.85(3) 2.32(3) 2.806(3) 117(2) 1_555
N5 H5 N6 0.85(3) 2.45(3) 3.132(3) 138(2) 3_654
N5 H5 O1 0.85(3) 2.50(3) 3.117(3) 130(3) 3_654
